data_8102315
loop_
_publ_author_name
'Anton Zaschka'
'Daphne Taylor'
'Gregory Choppin'
'Christian Neis'
'Kaspar Hegetschweiler'

_publ_section_title
;
 Crystal structure of 2,4,6-trihydroxy-1,3-benzenediaminium sulfate
 dihydrate, [C6H10N2O3][SO4] &#x00B7; 2H2O
;
_journal_issue 4
_journal_name_full 'Zeitschrift f\"ur Kristallographie - New Crystal Structures'
_journal_page_first 371
_journal_volume 223
_journal_year 2008
_chemical_formula_sum 'C6 H14 N2 O9 S'
_chemical_formula_weight 290.25
_space_group_IT_number 14
_symmetry_cell_setting monoclinic
_symmetry_space_group_name_Hall '-P 2yn'
_symmetry_space_group_name_H-M 'P 1 21/n 1'
_atom_sites_solution_hydrogens difmap
_atom_sites_solution_primary direct
_atom_sites_solution_secondary difmap
_audit_creation_method SHELXL-97
_cell_angle_alpha 90.00
_cell_angle_beta 96.121(3)
_cell_angle_gamma 90.00
_cell_formula_units_Z 4
_cell_length_a 9.7758(6)
_cell_length_b 6.6101(4)
_cell_length_c 16.9378(9)
_cell_measurement_reflns_used 3675
_cell_measurement_temperature 100(2)
_cell_measurement_theta_max 30.31
_cell_measurement_theta_min 2.30
_cell_volume 1088.26(11)
_computing_cell_refinement 'Bruker SMART'
_computing_data_collection 'Bruker SMART'
_computing_data_reduction 'Bruker SAINT'
_computing_molecular_graphics 'Bruker SHELXTL'
_computing_publication_material 'Bruker SHELXTL'
_computing_structure_refinement 'SHELXL-97 (Sheldrick, 1997)'
_computing_structure_solution 'SHELXS-97 (Sheldrick, 1990)'
_diffrn_ambient_temperature 100(2)
_diffrn_measured_fraction_theta_full 0.951
_diffrn_measured_fraction_theta_max 0.951
_diffrn_measurement_device_type 'Bruker X8 Apex, Nonius Kappa CCD'
_diffrn_measurement_method 'phi and omega scans'
_diffrn_radiation_monochromator graphite
_diffrn_radiation_source 'fine-focus sealed tube'
_diffrn_radiation_type MoK\a
_diffrn_radiation_wavelength 0.71073
_diffrn_reflns_av_R_equivalents 0.0275
_diffrn_reflns_av_sigmaI/netI 0.0249
_diffrn_reflns_limit_h_max 11
_diffrn_reflns_limit_h_min -12
_diffrn_reflns_limit_k_max 7
_diffrn_reflns_limit_k_min -8
_diffrn_reflns_limit_l_max 20
_diffrn_reflns_limit_l_min -20
_diffrn_reflns_number 7533
_diffrn_reflns_theta_full 26.00
_diffrn_reflns_theta_max 26.00
_diffrn_reflns_theta_min 2.30
_exptl_absorpt_coefficient_mu 0.346
_exptl_absorpt_correction_type empirical
_exptl_crystal_colour colorless
_exptl_crystal_density_diffrn 1.772
_exptl_crystal_density_meas 0
_exptl_crystal_density_method 'not measured'
_exptl_crystal_description needles
_exptl_crystal_F_000 608
_exptl_crystal_size_max 0.3
_exptl_crystal_size_mid 0.1
_exptl_crystal_size_min 0.1
_refine_diff_density_max 0.285
_refine_diff_density_min -0.396
_refine_diff_density_rms 0.056
_refine_ls_extinction_method none
_refine_ls_goodness_of_fit_ref 1.062
_refine_ls_hydrogen_treatment isotropic
_refine_ls_matrix_type full
_refine_ls_number_parameters 219
_refine_ls_number_reflns 2040
_refine_ls_number_restraints 0
_refine_ls_restrained_S_all 1.062
_refine_ls_R_factor_all 0.0362
_refine_ls_R_factor_gt 0.0297
_refine_ls_shift/su_max 0.001
_refine_ls_shift/su_mean 0.000
_refine_ls_structure_factor_coef Fsqd
_refine_ls_weighting_details 'calc w=1/[\s^2^(Fo^2^)+(0.0467P)^2^+0.5785P] where P=(Fo^2^+2Fc^2^)/3'
_refine_ls_weighting_scheme calc
_refine_ls_wR_factor_gt 0.0793
_refine_ls_wR_factor_ref 0.0841
_reflns_number_gt 1772
_reflns_number_total 2040
_reflns_threshold_expression >2sigma(I)
_cod_data_source_file 1267-2333.cff
_cod_data_source_block sh2477
_cod_depositor_comments
;
The following automatic conversions were performed:
'_symmetry_cell_setting' value 'Monoclinic' changed to 'monoclinic'
according to '/home/saulius/struct/CIF-dictionaries/cif_core.dic'
dictionary named 'cif_core.dic' version 2.4.1 from 2010-06-29.

Automatic conversion script
Id: cif_fix_enum 1555 2011-01-17 13:19:09Z saulius 

The following automatic conversions were performed:
'_atom_site_symetry_multiplicity' tag replaced with
'_atom_site_symmetry_multiplicity'.

Automatic conversion script
Id: cif_correct_tags 1440 2010-10-19 06:21:57Z saulius 
;
_cod_original_sg_symbol_H-M P2(1)/n
_cod_database_code 8102315

loop_
_symmetry_equiv_pos_as_xyz
'x, y, z'
'-x+1/2, y+1/2, -z+1/2'
'-x, -y, -z'
'x-1/2, -y-1/2, z-1/2'

loop_
_atom_site_label
_atom_site_type_symbol
_atom_site_fract_x
_atom_site_fract_y
_atom_site_fract_z
_atom_site_U_iso_or_equiv
_atom_site_adp_type
_atom_site_occupancy
_atom_site_symmetry_multiplicity
_atom_site_calc_flag
_atom_site_refinement_flags
_atom_site_disorder_assembly
_atom_site_disorder_group
S1 S 0.29722(4) 0.63408(7) 0.13154(2) 0.01237(15) Uani 1 1 d . . .
O6 O 0.14914(13) 0.6146(2) 0.10700(7) 0.0183(3) Uani 1 1 d . . .
O7 O 0.31876(13) 0.72257(19) 0.21236(7) 0.0162(3) Uani 1 1 d . . .
O8 O 0.36333(14) 0.4345(2) 0.13139(7) 0.0183(3) Uani 1 1 d . . .
O9 O 0.36073(13) 0.7697(2) 0.07566(7) 0.0192(3) Uani 1 1 d . . .
C1 C -0.19412(19) 0.5711(3) 0.21166(10) 0.0135(4) Uani 1 1 d . . .
O1 O -0.15314(14) 0.5723(2) 0.13747(8) 0.0184(3) Uani 1 1 d . . .
H1O H -0.226(3) 0.589(5) 0.0988(19) 0.061(10) Uiso 1 1 d . . .
C2 C -0.09335(18) 0.5789(3) 0.27555(10) 0.0127(4) Uani 1 1 d . . .
N2 N 0.05123(16) 0.6026(3) 0.26202(9) 0.0140(3) Uani 1 1 d . . .
H2NA H 0.055(2) 0.633(3) 0.2103(15) 0.025(6) Uiso 1 1 d . . .
H2NB H 0.103(3) 0.481(4) 0.2745(13) 0.033(6) Uiso 1 1 d . . .
H2NC H 0.087(2) 0.701(4) 0.2929(14) 0.025(6) Uiso 1 1 d . . .
C3 C -0.12841(18) 0.5737(3) 0.35305(10) 0.0125(4) Uani 1 1 d . . .
O3 O -0.03331(14) 0.5871(2) 0.41740(7) 0.0154(3) Uani 1 1 d . . .
H3O H 0.026(3) 0.501(5) 0.4164(16) 0.047(8) Uiso 1 1 d . . .
C4 C -0.26684(19) 0.5681(3) 0.36504(10) 0.0136(4) Uani 1 1 d . . .
N4 N -0.30692(18) 0.5680(3) 0.44544(9) 0.0149(3) Uani 1 1 d . . .
H4NA H -0.385(3) 0.631(4) 0.4463(15) 0.040(7) Uiso 1 1 d . . .
H4NB H -0.243(3) 0.628(4) 0.4827(14) 0.029(6) Uiso 1 1 d . . .
H4NC H -0.318(3) 0.431(4) 0.4656(14) 0.034(7) Uiso 1 1 d . . .
C5 C -0.36826(19) 0.5624(3) 0.30142(11) 0.0140(4) Uani 1 1 d . . .
O5 O -0.49961(14) 0.5498(2) 0.31989(8) 0.0198(3) Uani 1 1 d . . .
O5H H -0.551(3) 0.590(4) 0.2835(15) 0.030(7) Uiso 1 1 d . . .
C6 C -0.33245(19) 0.5626(3) 0.22441(11) 0.0141(4) Uani 1 1 d . . .
H6 H -0.404(2) 0.553(3) 0.1799(13) 0.022(6) Uiso 1 1 d . . .
O1W O -0.05339(16) 0.7429(2) -0.01511(9) 0.0204(3) Uani 1 1 d . . .
H1WA H -0.081(3) 0.651(5) -0.0459(17) 0.047(9) Uiso 1 1 d . . .
H1WB H -0.008(3) 0.689(5) 0.0241(18) 0.050(9) Uiso 1 1 d . . .
O2W O -0.36253(16) 0.6548(2) 0.03082(8) 0.0244(3) Uani 1 1 d . . .
H2WA H -0.367(3) 0.638(4) -0.0188(18) 0.046(8) Uiso 1 1 d . . .
H2WB H -0.443(4) 0.674(5) 0.0421(18) 0.056(9) Uiso 1 1 d . . .

loop_
_atom_site_aniso_label
_atom_site_aniso_U_11
_atom_site_aniso_U_22
_atom_site_aniso_U_33
_atom_site_aniso_U_23
_atom_site_aniso_U_13
_atom_site_aniso_U_12
S1 0.0105(3) 0.0155(2) 0.0113(2) 0.00031(16) 0.00235(17) -0.00028(16)
O6 0.0101(7) 0.0264(7) 0.0180(6) -0.0014(5) 0.0000(5) -0.0017(5)
O7 0.0148(7) 0.0199(7) 0.0140(6) -0.0017(5) 0.0016(5) -0.0003(5)
O8 0.0209(7) 0.0177(7) 0.0167(6) 0.0003(5) 0.0032(5) 0.0039(5)
O9 0.0188(7) 0.0233(7) 0.0156(6) 0.0041(5) 0.0026(6) -0.0045(6)
C1 0.0158(10) 0.0121(8) 0.0129(8) 0.0007(6) 0.0031(7) 0.0004(7)
O1 0.0154(8) 0.0284(8) 0.0120(6) 0.0013(5) 0.0046(6) 0.0006(6)
C2 0.0091(9) 0.0131(8) 0.0163(9) 0.0006(7) 0.0032(7) 0.0006(7)
N2 0.0110(8) 0.0184(8) 0.0132(8) 0.0001(6) 0.0033(6) -0.0009(7)
C3 0.0133(10) 0.0101(8) 0.0139(8) -0.0001(6) 0.0006(7) 0.0011(7)
O3 0.0117(7) 0.0208(7) 0.0133(6) -0.0005(5) -0.0012(5) 0.0013(6)
C4 0.0153(10) 0.0147(9) 0.0114(8) 0.0013(7) 0.0047(7) -0.0004(7)
N4 0.0121(8) 0.0197(9) 0.0134(8) 0.0001(6) 0.0034(7) 0.0007(7)
C5 0.0107(9) 0.0131(8) 0.0182(9) 0.0015(7) 0.0025(7) 0.0000(7)
O5 0.0089(7) 0.0355(8) 0.0150(7) 0.0036(6) 0.0012(6) -0.0004(6)
C6 0.0122(10) 0.0160(9) 0.0138(8) 0.0004(7) -0.0002(7) 0.0005(7)
O1W 0.0220(8) 0.0206(7) 0.0188(7) 0.0002(6) 0.0028(6) 0.0004(6)
O2W 0.0201(9) 0.0383(9) 0.0144(7) -0.0032(6) 0.0004(6) 0.0091(7)

loop_
_atom_type_symbol
_atom_type_description
_atom_type_scat_dispersion_real
_atom_type_scat_dispersion_imag
_atom_type_scat_source
C C 0.0033 0.0016 'International Tables Vol C Tables 4.2.6.8 and 6.1.1.4'
H H 0.0000 0.0000 'International Tables Vol C Tables 4.2.6.8 and 6.1.1.4'
N N 0.0061 0.0033 'International Tables Vol C Tables 4.2.6.8 and 6.1.1.4'
O O 0.0106 0.0060 'International Tables Vol C Tables 4.2.6.8 and 6.1.1.4'
S S 0.1246 0.1234 'International Tables Vol C Tables 4.2.6.8 and 6.1.1.4'

loop_
_geom_angle_atom_site_label_1
_geom_angle_atom_site_label_2
_geom_angle_atom_site_label_3
_geom_angle
_geom_angle_site_symmetry_1
_geom_angle_site_symmetry_3
_geom_angle_publ_flag
O6 S1 O8 109.96(8) . . ?
O6 S1 O7 109.54(7) . . ?
O8 S1 O7 109.67(8) . . ?
O6 S1 O9 109.80(8) . . ?
O8 S1 O9 109.07(7) . . ?
O7 S1 O9 108.78(8) . . ?
O1 C1 C2 117.86(16) . . ?
O1 C1 C6 122.02(17) . . ?
C2 C1 C6 120.12(16) . . ?
C1 C2 C3 120.67(16) . . ?
C1 C2 N2 119.99(15) . . ?
C3 C2 N2 119.28(16) . . ?
O3 C3 C4 118.58(15) . . ?
O3 C3 C2 122.61(15) . . ?
C4 C3 C2 118.67(17) . . ?
C5 C4 C3 120.95(16) . . ?
C5 C4 N4 119.07(16) . . ?
C3 C4 N4 119.98(17) . . ?
O5 C5 C4 116.04(15) . . ?
O5 C5 C6 123.88(17) . . ?
C4 C5 C6 120.04(17) . . ?
C5 C6 C1 119.51(18) . . ?

loop_
_geom_bond_atom_site_label_1
_geom_bond_atom_site_label_2
_geom_bond_distance
_geom_bond_site_symmetry_2
_geom_bond_publ_flag
S1 O6 1.4685(14) . ?
S1 O8 1.4691(13) . ?
S1 O7 1.4830(12) . ?
S1 O9 1.4867(12) . ?
C1 O1 1.359(2) . ?
C1 C2 1.384(3) . ?
C1 C6 1.393(3) . ?
C2 C3 1.392(2) . ?
C2 N2 1.464(2) . ?
C3 O3 1.358(2) . ?
C3 C4 1.390(2) . ?
C4 C5 1.385(3) . ?
C4 N4 1.457(2) . ?
C5 O5 1.356(2) . ?
C5 C6 1.386(2) . ?

loop_
_cod_related_entry_id
_cod_related_entry_database
_cod_related_entry_code
1 ChemSpider 30653944
